data_7241376
loop_
_publ_author_name
'Sumimoto, Yuji'
'Iijima, Kodai'
'Yoo, Dongho'
'Kawamoto, Tadashi'
'Le Gal, Yann'
'Lorcy, Dominique'
'Mori, Takehiko'

_publ_section_title
;
 Structures and transistor properties of extended and unsymmetrical
 birhodanines
;
_journal_name_full CrystEngComm
_journal_paper_doi 10.1039/D0CE01133A
_journal_year 2020
_chemical_formula_moiety 'C18 H10 N2 O2 S4'
_chemical_formula_sum 'C18 H10 N2 O2 S4'
_chemical_formula_weight 414.53
_space_group_crystal_system triclinic
_space_group_IT_number 2
_space_group_name_Hall '-P 1'
_space_group_name_H-M_alt 'P -1'
_atom_sites_solution_hydrogens geom
_atom_sites_solution_primary direct
_atom_sites_solution_secondary difmap
_audit_update_record
;
2020-07-20 deposited with the CCDC.	2020-09-10 downloaded from the CCDC.
;
_cell_angle_alpha 108.240(3)
_cell_angle_beta 98.143(4)
_cell_angle_gamma 96.693(4)
_cell_formula_units_Z 1
_cell_length_a 4.8107(4)
_cell_length_b 9.0732(6)
_cell_length_c 11.0382(6)
_cell_measurement_reflns_used 463
_cell_measurement_temperature 274
_cell_measurement_theta_max 67.19
_cell_measurement_theta_min 8.45
_cell_volume 446.30(5)
_computing_cell_refinement 'RAPID AUTO'
_computing_data_collection 'RAPID AUTO (Rigaku, ????)'
_computing_data_reduction 'RAPID AUTO'
_computing_molecular_graphics 'CrystalStructure 4.2.2'
_computing_publication_material 'CrystalStructure 4.2.2 (Rigaku, 2016)'
_computing_structure_refinement 'SHELXL Version 2016/6 (Sheldrick, 2008)'
_computing_structure_solution 'SHELXT Version 2014/5 (Sheldrick, 2014)'
_diffrn_ambient_temperature 274
_diffrn_detector_area_resol_mean 10.000
_diffrn_measured_fraction_theta_full 0.985
_diffrn_measured_fraction_theta_max 0.984
_diffrn_measurement_device_type 'Rigaku R-AXIS RAPID'
_diffrn_measurement_method \w
_diffrn_radiation_type 'Cu K\a'
_diffrn_radiation_wavelength 1.54187
_diffrn_reflns_av_R_equivalents 0.1151
_diffrn_reflns_Laue_measured_fraction_full 0.985
_diffrn_reflns_Laue_measured_fraction_max 0.984
_diffrn_reflns_limit_h_max 5
_diffrn_reflns_limit_h_min -5
_diffrn_reflns_limit_k_max 10
_diffrn_reflns_limit_k_min -10
_diffrn_reflns_limit_l_max 13
_diffrn_reflns_limit_l_min -13
_diffrn_reflns_number 4892
_diffrn_reflns_point_group_measured_fraction_full 0.985
_diffrn_reflns_point_group_measured_fraction_max 0.984
_diffrn_reflns_theta_full 67.687
_diffrn_reflns_theta_max 68.208
_diffrn_reflns_theta_min 4.295
_diffrn_standards_number 0
_exptl_absorpt_coefficient_mu 5.030
_exptl_absorpt_correction_T_max 0.904
_exptl_absorpt_correction_T_min 0.258
_exptl_absorpt_correction_type multi-scan
_exptl_absorpt_process_details 'ABSCOR (Rigaku, 1995)'
_exptl_crystal_colour orange
_exptl_crystal_density_diffrn 1.542
_exptl_crystal_density_method 'not measured'
_exptl_crystal_description platelet
_exptl_crystal_F_000 212.00
_exptl_crystal_size_max 0.200
_exptl_crystal_size_mid 0.060
_exptl_crystal_size_min 0.020
_refine_diff_density_max 0.57
_refine_diff_density_min -0.55
_refine_ls_extinction_method none
_refine_ls_goodness_of_fit_ref 0.972
_refine_ls_hydrogen_treatment constr
_refine_ls_number_parameters 118
_refine_ls_number_reflns 1611
_refine_ls_number_restraints 0
_refine_ls_R_factor_all 0.1228
_refine_ls_R_factor_gt 0.0796
_refine_ls_shift/su_max 0.000
_refine_ls_structure_factor_coef Fsqd
_refine_ls_weighting_details 'w = 1/[\s^2^(Fo^2^)+(0.0912P)^2^] where P=(Fo^2^+2Fc^2^)/3'
_refine_ls_weighting_scheme calc
_refine_ls_wR_factor_gt 0.1775
_refine_ls_wR_factor_ref 0.2371
_reflns_Friedel_coverage 0.000
_reflns_number_gt 805
_reflns_number_total 1611
_reflns_threshold_expression F^2^>2.0\s(F^2^)
_cod_data_source_file d0ce01133a2.cif
_cod_data_source_block 20190111
_cod_database_code 7241376

loop_
_space_group_symop_id
_space_group_symop_operation_xyz
1 +X,+Y,+Z
2 -X,-Y,-Z

loop_
_atom_site_label
_atom_site_type_symbol
_atom_site_fract_x
_atom_site_fract_y
_atom_site_fract_z
_atom_site_U_iso_or_equiv
_atom_site_adp_type
_atom_site_occupancy
_atom_site_site_symmetry_order
_atom_site_calc_flag
_atom_site_refinement_flags_posn
_atom_site_refinement_flags_adp
_atom_site_refinement_flags_occupancy
_atom_site_disorder_assembly
_atom_site_disorder_group
S1 S 0.2252(4) 0.36041(17) 0.35498(13) 0.0566(6) Uani 1 1 d . . . . .
S2 S 0.5145(4) 0.42599(19) 0.15354(14) 0.0678(7) Uani 1 1 d . . . . .
O1 O 0.0062(10) 0.7668(5) 0.4693(4) 0.0614(13) Uani 1 1 d . . . . .
N1 N 0.2485(11) 0.6264(5) 0.3117(4) 0.0499(14) Uani 1 1 d . . . . .
C1 C 0.0697(14) 0.5045(7) 0.4510(5) 0.0518(17) Uani 1 1 d . . . . .
C2 C 0.3314(14) 0.4841(7) 0.2692(5) 0.0555(19) Uani 1 1 d . . . . .
C3 C 0.1020(13) 0.6498(7) 0.4148(5) 0.0478(15) Uani 1 1 d . . . . .
C4 C 0.2889(15) 0.7503(7) 0.2555(5) 0.0529(17) Uani 1 1 d . . . . .
C5 C 0.4979(17) 0.8761(8) 0.3136(6) 0.072(2) Uani 1 1 d . . . . .
H5 H 0.614707 0.885344 0.391235 0.086 Uiso 1 1 calc R U . . .
C6 C 0.5379(16) 0.9914(7) 0.2571(6) 0.069(2) Uani 1 1 d . . . . .
H6 H 0.682343 1.078216 0.296369 0.083 Uiso 1 1 calc R U . . .
C7 C 0.3654(17) 0.9771(8) 0.1440(7) 0.070(2) Uani 1 1 d . . . . .
H7 H 0.390443 1.055012 0.106372 0.084 Uiso 1 1 calc R U . . .
C8 C 0.1537(17) 0.8477(8) 0.0847(6) 0.071(2) Uani 1 1 d . . . . .
H8 H 0.036433 0.838625 0.007227 0.085 Uiso 1 1 calc R U . . .
C9 C 0.1151(16) 0.7327(7) 0.1393(6) 0.073(2) Uani 1 1 d . . . . .
H9 H -0.025523 0.644203 0.098966 0.087 Uiso 1 1 calc R U . . .

loop_
_atom_site_aniso_label
_atom_site_aniso_U_11
_atom_site_aniso_U_22
_atom_site_aniso_U_33
_atom_site_aniso_U_23
_atom_site_aniso_U_13
_atom_site_aniso_U_12
S1 0.0723(14) 0.0473(9) 0.0515(10) 0.0211(7) 0.0059(8) 0.0095(9)
S2 0.0861(17) 0.0595(11) 0.0578(11) 0.0202(8) 0.0159(10) 0.0076(10)
O1 0.081(4) 0.058(3) 0.055(2) 0.025(2) 0.021(2) 0.022(3)
N1 0.063(4) 0.050(3) 0.043(3) 0.022(2) 0.013(3) 0.011(3)
C1 0.057(5) 0.046(3) 0.048(3) 0.017(3) -0.006(3) 0.009(3)
C2 0.072(5) 0.043(3) 0.043(3) 0.009(3) -0.008(3) 0.014(3)
C3 0.039(4) 0.059(4) 0.045(3) 0.021(3) 0.005(3) 0.005(3)
C4 0.071(5) 0.042(3) 0.048(3) 0.024(3) 0.004(3) 0.003(3)
C5 0.095(6) 0.055(4) 0.058(4) 0.023(3) -0.011(4) 0.002(4)
C6 0.080(6) 0.049(4) 0.076(5) 0.021(3) 0.014(4) -0.006(4)
C7 0.100(7) 0.056(4) 0.067(4) 0.035(4) 0.026(4) 0.015(4)
C8 0.092(6) 0.067(5) 0.054(4) 0.029(3) 0.002(4) 0.007(4)
C9 0.097(6) 0.054(4) 0.062(4) 0.034(3) -0.012(4) -0.015(4)

loop_
_atom_type_symbol
_atom_type_description
_atom_type_scat_dispersion_real
_atom_type_scat_dispersion_imag
_atom_type_scat_source
C C 0.0181 0.0091
;
International Tables for Crystallography
(Vol. C, Tables 4.2.6.8 and 6.1.1.4)
;
H H 0.0000 0.0000
;
International Tables for Crystallography
(Vol. C, Table 6.1.1.4)
;
O O 0.0492 0.0322
;
International Tables for Crystallography
(Vol. C, Tables 4.2.6.8 and 6.1.1.4)
;
N N 0.0311 0.0180
;
International Tables for Crystallography
(Vol. C, Tables 4.2.6.8 and 6.1.1.4)
;
S S 0.3331 0.5567
;
International Tables for Crystallography
(Vol. C, Tables 4.2.6.8 and 6.1.1.4)
;

loop_
_geom_angle_atom_site_label_1
_geom_angle_atom_site_label_2
_geom_angle_atom_site_label_3
_geom_angle
_geom_angle_site_symmetry_1
_geom_angle_site_symmetry_3
_geom_angle_publ_flag
C1 S1 C2 91.1(3) . . ?
C2 N1 C3 115.8(5) . . ?
C2 N1 C4 125.5(5) . . ?
C3 N1 C4 118.6(5) . . ?
C1 C1 C3 121.2(7) 2_566 . ?
C1 C1 S1 127.4(6) 2_566 . ?
C3 C1 S1 111.3(4) . . ?
N1 C2 S2 126.6(5) . . ?
N1 C2 S1 112.4(5) . . ?
S2 C2 S1 121.0(3) . . ?
O1 C3 N1 128.0(6) . . ?
O1 C3 C1 122.7(5) . . ?
N1 C3 C1 109.3(5) . . ?
C5 C4 C9 121.3(6) . . ?
C5 C4 N1 120.4(5) . . ?
C9 C4 N1 118.3(5) . . ?
C4 C5 C6 119.6(6) . . ?
C4 C5 H5 120.2 . . ?
C6 C5 H5 120.2 . . ?
C7 C6 C5 119.7(6) . . ?
C7 C6 H6 120.1 . . ?
C5 C6 H6 120.1 . . ?
C6 C7 C8 120.3(6) . . ?
C6 C7 H7 119.8 . . ?
C8 C7 H7 119.8 . . ?
C9 C8 C7 120.3(6) . . ?
C9 C8 H8 119.9 . . ?
C7 C8 H8 119.9 . . ?
C8 C9 C4 118.7(6) . . ?
C8 C9 H9 120.6 . . ?
C4 C9 H9 120.6 . . ?

loop_
_geom_bond_atom_site_label_1
_geom_bond_atom_site_label_2
_geom_bond_distance
_geom_bond_site_symmetry_2
_geom_bond_publ_flag
S1 C1 1.726(6) . ?
S1 C2 1.757(6) . ?
S2 C2 1.640(7) . ?
O1 C3 1.223(7) . ?
N1 C2 1.357(6) . ?
N1 C3 1.395(7) . ?
N1 C4 1.452(7) . ?
C1 C1 1.370(12) 2_566 ?
C1 C3 1.490(8) . ?
C4 C5 1.348(8) . ?
C4 C9 1.380(7) . ?
C5 C6 1.384(8) . ?
C5 H5 0.9300 . ?
C6 C7 1.358(8) . ?
C6 H6 0.9300 . ?
C7 C8 1.376(9) . ?
C7 H7 0.9300 . ?
C8 C9 1.367(8) . ?
C8 H8 0.9300 . ?
C9 H9 0.9300 . ?

loop_
_geom_torsion_atom_site_label_1
_geom_torsion_atom_site_label_2
_geom_torsion_atom_site_label_3
_geom_torsion_atom_site_label_4
_geom_torsion
_geom_torsion_site_symmetry_1
_geom_torsion_site_symmetry_2
_geom_torsion_site_symmetry_3
_geom_torsion_site_symmetry_4
_geom_torsion_publ_flag
C2 S1 C1 C1 179.9(8) . . . 2_566 ?
C2 S1 C1 C3 0.0(4) . . . . ?
C3 N1 C2 S2 -177.9(4) . . . . ?
C4 N1 C2 S2 5.0(9) . . . . ?
C3 N1 C2 S1 1.1(7) . . . . ?
C4 N1 C2 S1 -176.1(4) . . . . ?
C1 S1 C2 N1 -0.6(5) . . . . ?
C1 S1 C2 S2 178.4(4) . . . . ?
C2 N1 C3 O1 -179.8(6) . . . . ?
C4 N1 C3 O1 -2.5(9) . . . . ?
C2 N1 C3 C1 -1.0(7) . . . . ?
C4 N1 C3 C1 176.3(5) . . . . ?
C1 C1 C3 O1 -0.4(10) 2_566 . . . ?
S1 C1 C3 O1 179.4(5) . . . . ?
C1 C1 C3 N1 -179.3(7) 2_566 . . . ?
S1 C1 C3 N1 0.5(6) . . . . ?
C2 N1 C4 C5 -102.6(8) . . . . ?
C3 N1 C4 C5 80.3(8) . . . . ?
C2 N1 C4 C9 75.0(9) . . . . ?
C3 N1 C4 C9 -102.0(7) . . . . ?
C9 C4 C5 C6 0.9(11) . . . . ?
N1 C4 C5 C6 178.5(6) . . . . ?
C4 C5 C6 C7 0.3(11) . . . . ?
C5 C6 C7 C8 -0.8(11) . . . . ?
C6 C7 C8 C9 0.1(11) . . . . ?
C7 C8 C9 C4 1.1(11) . . . . ?
C5 C4 C9 C8 -1.6(11) . . . . ?
N1 C4 C9 C8 -179.2(6) . . . . ?
